data_2204486
loop_
_publ_author_name
'Gao, Shan'
'Liu, Ji-Wei'
'Huo, Li-Hua'
'Zhao, Hui'

_publ_section_title
;(<i>N</i>-Hydroxy-<i>N</i>-phenylbenzamidato-\k^2^<i>O</i>,<i>O</i>')[3-methoxysalicylaldehyde
 (2,4-dichlorophenoxyacetyl)hydrazonato-\k^3^<i>O</i>,<i>N</i>,<i>O</i>']oxovanadium(V)
;
_journal_issue 11
_journal_name_full 'Acta Crystallographica Section E'
_journal_page_first m1722
_journal_page_last m1724
_journal_paper_doi 10.1107/S1600536804026741
_journal_volume 60
_journal_year 2004
_chemical_formula_iupac '[V1 (C16 H12 Cl2 N2 O4) (C13 H10 N1 O2) O1]'
_chemical_formula_moiety 'C29 H22 Cl2 N3 O7 V'
_chemical_formula_sum 'C29 H22 Cl2 N3 O7 V'
_chemical_formula_weight 646.34
_chemical_name_systematic
;
(N-Hydroxy-N-phenylbenzamidato-\k^2^O,O')[3-methoxysalicylaldehyde
(2,4-dichlorophenoxyacetyl)hydrazonato-\k^3^O,N,O']oxovanadium(V)
;
_space_group_IT_number 15
_symmetry_cell_setting monoclinic
_symmetry_space_group_name_Hall '-C 2yc'
_symmetry_space_group_name_H-M 'C 1 2/c 1'
_atom_sites_solution_hydrogens geom
_atom_sites_solution_primary direct
_atom_sites_solution_secondary difmap
_cell_angle_alpha 90.00
_cell_angle_beta 107.30(3)
_cell_angle_gamma 90.00
_cell_formula_units_Z 8
_cell_length_a 26.290(2)
_cell_length_b 14.445(2)
_cell_length_c 15.568(2)
_cell_measurement_reflns_used 22925
_cell_measurement_temperature 293(2)
_cell_measurement_theta_max 27.48
_cell_measurement_theta_min 3.38
_cell_volume 5644.6(15)
_computing_cell_refinement RAPID-AUTO
_computing_data_collection 'RAPID-AUTO (Rigaku Corporation, 1998)'
_computing_data_reduction 'CrystalStructure (Rigaku/MSC, 2002)'
_computing_molecular_graphics 'ORTEPII (Johnson, 1976)'
_computing_publication_material SHELXL97
_computing_structure_refinement 'SHELXL97 (Sheldrick, 1997)'
_computing_structure_solution 'SHELXS97 (Sheldrick, 1997)'
_diffrn_ambient_temperature 293(2)
_diffrn_detector_area_resol_mean 10
_diffrn_measured_fraction_theta_full 0.997
_diffrn_measured_fraction_theta_max 0.997
_diffrn_measurement_device_type 'Rigaku R-AXIS RAPID'
_diffrn_measurement_method \w
_diffrn_radiation_monochromator graphite
_diffrn_radiation_source 'fine-focus sealed tube'
_diffrn_radiation_type MoK\a
_diffrn_radiation_wavelength 0.71073
_diffrn_reflns_av_R_equivalents 0.0258
_diffrn_reflns_av_sigmaI/netI 0.0195
_diffrn_reflns_limit_h_max 34
_diffrn_reflns_limit_h_min -34
_diffrn_reflns_limit_k_max 18
_diffrn_reflns_limit_k_min -18
_diffrn_reflns_limit_l_max 18
_diffrn_reflns_limit_l_min -20
_diffrn_reflns_number 23639
_diffrn_reflns_theta_full 27.48
_diffrn_reflns_theta_max 27.48
_diffrn_reflns_theta_min 3.14
_diffrn_standards_decay_% 0
_diffrn_standards_interval_count 0
_diffrn_standards_interval_time 0
_diffrn_standards_number 0
_exptl_absorpt_coefficient_mu 0.594
_exptl_absorpt_correction_T_max 0.891
_exptl_absorpt_correction_T_min 0.802
_exptl_absorpt_correction_type multi-scan
_exptl_absorpt_process_details '(ABSCOR; Higashi, 1995)'
_exptl_crystal_colour red
_exptl_crystal_density_diffrn 1.521
_exptl_crystal_density_meas ?
_exptl_crystal_density_method .
_exptl_crystal_description prism
_exptl_crystal_F_000 2640
_exptl_crystal_size_max 0.39
_exptl_crystal_size_mid 0.27
_exptl_crystal_size_min 0.20
_refine_diff_density_max 0.479
_refine_diff_density_min -0.332
_refine_ls_extinction_method none
_refine_ls_goodness_of_fit_ref 1.022
_refine_ls_hydrogen_treatment constr
_refine_ls_matrix_type full
_refine_ls_number_parameters 380
_refine_ls_number_reflns 6460
_refine_ls_number_restraints 0
_refine_ls_restrained_S_all 1.022
_refine_ls_R_factor_all 0.0558
_refine_ls_R_factor_gt 0.0424
_refine_ls_shift/su_max 0.001
_refine_ls_shift/su_mean 0.000
_refine_ls_structure_factor_coef Fsqd
_refine_ls_weighting_details 'calc w = 1/[\s^2^(Fo^2^)+(0.0608P)^2^+5.1410P] where P=(Fo^2^+2Fc^2^)/3'
_refine_ls_weighting_scheme calc
_refine_ls_wR_factor_gt 0.1067
_refine_ls_wR_factor_ref 0.1145
_reflns_number_gt 5251
_reflns_number_total 6460
_reflns_threshold_expression I>2\s(I)
_cod_data_source_file cv6400.cif
_cod_data_source_block I
_cod_depositor_comments
;
The following automatic conversions were performed:
'_symmetry_cell_setting' value 'Monoclinic' changed to 'monoclinic'
according to '/home/saulius/struct/CIF-dictionaries/cif_core.dic'
dictionary named 'cif_core.dic' version 2.4.1 from 2010-06-29.

Automatic conversion script
Id: cif_fix_enum 1527 2010-12-29 10:47:43Z saulius 

The following automatic conversions were performed:

'_symmetry_cell_setting' value 'Monoclinic' changed to 'monoclinic'
according to /home/saulius/struct/CIF-dictionaries/cif_core.dic
dictionary named 'cif_core.dic' version 2.4.1 from 2010-06-29.

Automatic conversion script
Id: cif_fix_values 1715 2011-07-08 13:25:40Z adriana 
;
_cod_original_sg_symbol_H-M 'C 2/c'
_cod_database_code 2204486
_cod_database_fobs_code 2204486

loop_
_symmetry_equiv_pos_as_xyz
'x, y, z'
'-x, y, -z+1/2'
'x+1/2, y+1/2, z'
'-x+1/2, y+1/2, -z+1/2'
'-x, -y, -z'
'x, -y, z-1/2'
'-x+1/2, -y+1/2, -z'
'x+1/2, -y+1/2, z-1/2'

loop_
_atom_site_label
_atom_site_fract_x
_atom_site_fract_y
_atom_site_fract_z
_atom_site_U_iso_or_equiv
_atom_site_adp_type
_atom_site_calc_flag
_atom_site_refinement_flags
_atom_site_occupancy
_atom_site_type_symbol
V1 0.321105(12) 0.53758(2) 0.51372(2) 0.03199(10) Uani d . 1 V
Cl1 0.46458(3) 0.94856(6) 0.62883(5) 0.0760(2) Uani d . 1 Cl
Cl2 0.38065(4) 1.01847(6) 0.27871(5) 0.0799(2) Uani d . 1 Cl
N1 0.30830(6) 0.55964(11) 0.63686(12) 0.0355(4) Uani d . 1 N
N2 0.31307(7) 0.65065(12) 0.66864(12) 0.0407(4) Uani d . 1 N
N3 0.39976(6) 0.59063(12) 0.43681(11) 0.0372(4) Uani d . 1 N
O1 0.26180(6) 0.52134(10) 0.45322(11) 0.0446(3) Uani d . 1 O
O2 0.33666(5) 0.41870(9) 0.55690(10) 0.0381(3) Uani d . 1 O
O3 0.31960(6) 0.67327(9) 0.52761(10) 0.0396(3) Uani d . 1 O
O4 0.33445(6) 0.23986(10) 0.52733(12) 0.0517(4) Uani d . 1 O
O5 0.37046(6) 0.84276(11) 0.61107(10) 0.0447(3) Uani d . 1 O
O6 0.35002(5) 0.55213(10) 0.41948(9) 0.0375(3) Uani d . 1 O
O7 0.40533(5) 0.56606(10) 0.57838(9) 0.0385(3) Uani d . 1 O
C1 0.31100(7) 0.36539(14) 0.60035(14) 0.0372(4) Uani d . 1 C
C2 0.30890(8) 0.26907(14) 0.58567(15) 0.0416(5) Uani d . 1 C
C3 0.28196(9) 0.21351(17) 0.62926(18) 0.0533(6) Uani d . 1 C
C4 0.25938(10) 0.25130(18) 0.69153(19) 0.0578(6) Uani d . 1 C
C5 0.26421(10) 0.34333(18) 0.71087(17) 0.0530(6) Uani d . 1 C
C6 0.28972(8) 0.40191(15) 0.66489(15) 0.0406(5) Uani d . 1 C
C7 0.29564(8) 0.49835(15) 0.68671(15) 0.0409(5) Uani d . 1 C
C8 0.34044(13) 0.14289(18) 0.5184(2) 0.0743(9) Uani d . 1 C
C9 0.31834(7) 0.70352(14) 0.60498(14) 0.0365(4) Uani d . 1 C
C10 0.32245(9) 0.80608(15) 0.62224(16) 0.0436(5) Uani d . 1 C
C11 0.36954(8) 0.88075(14) 0.53111(14) 0.0387(4) Uani d . 1 C
C12 0.32947(9) 0.87108(16) 0.45193(16) 0.0469(5) Uani d . 1 C
C13 0.33256(10) 0.91332(17) 0.37469(17) 0.0526(6) Uani d . 1 C
C14 0.37666(11) 0.96487(16) 0.37621(17) 0.0514(6) Uani d . 1 C
C15 0.41737(10) 0.97505(17) 0.45321(18) 0.0524(6) Uani d . 1 C
C16 0.41371(9) 0.93312(17) 0.53048(16) 0.0464(5) Uani d . 1 C
C17 0.41183(8) 0.62751(15) 0.36041(13) 0.0377(4) Uani d . 1 C
C18 0.41329(10) 0.72179(17) 0.35063(17) 0.0516(6) Uani d . 1 C
C19 0.42550(11) 0.7572(2) 0.27688(19) 0.0635(7) Uani d . 1 C
C20 0.43537(10) 0.6983(2) 0.21512(16) 0.0615(7) Uani d . 1 C
C21 0.43351(9) 0.6048(2) 0.22521(15) 0.0566(7) Uani d . 1 C
C22 0.42157(9) 0.56763(18) 0.29830(15) 0.0463(5) Uani d . 1 C
C23 0.42757(8) 0.59495(13) 0.52323(13) 0.0346(4) Uani d . 1 C
C24 0.48198(8) 0.63366(15) 0.55165(13) 0.0370(4) Uani d . 1 C
C25 0.51918(8) 0.61873(15) 0.50606(15) 0.0421(5) Uani d . 1 C
C26 0.56972(9) 0.65413(18) 0.53866(17) 0.0504(5) Uani d . 1 C
C27 0.58342(10) 0.7058(2) 0.61584(19) 0.0646(7) Uani d . 1 C
C28 0.54670(12) 0.7220(3) 0.66106(19) 0.0772(9) Uani d . 1 C
C29 0.49644(10) 0.6848(2) 0.62971(17) 0.0617(7) Uani d . 1 C
H3 0.2788 0.1504 0.6170 0.064 Uiso calc R 1 H
H4 0.2409 0.2134 0.7202 0.069 Uiso calc R 1 H
H5 0.2505 0.3675 0.7548 0.064 Uiso calc R 1 H
H7 0.2900 0.5178 0.7401 0.049 Uiso calc R 1 H
H8C 0.3605 0.1315 0.4771 0.111 Uiso calc R 1 H
H8B 0.3059 0.1147 0.4962 0.111 Uiso calc R 1 H
H8A 0.3589 0.1170 0.5760 0.111 Uiso calc R 1 H
H10A 0.3215 0.8183 0.6830 0.052 Uiso calc R 1 H
H10B 0.2921 0.8368 0.5810 0.052 Uiso calc R 1 H
H12 0.2998 0.8354 0.4505 0.056 Uiso calc R 1 H
H13 0.3049 0.9070 0.3215 0.063 Uiso calc R 1 H
H15 0.4472 1.0098 0.4537 0.063 Uiso calc R 1 H
H18 0.4062 0.7611 0.3930 0.062 Uiso calc R 1 H
H19 0.4270 0.8209 0.2692 0.076 Uiso calc R 1 H
H20 0.4435 0.7224 0.1654 0.074 Uiso calc R 1 H
H21 0.4404 0.5658 0.1824 0.068 Uiso calc R 1 H
H22 0.4201 0.5039 0.3055 0.056 Uiso calc R 1 H
H25 0.5099 0.5845 0.4530 0.050 Uiso calc R 1 H
H26 0.5947 0.6430 0.5083 0.061 Uiso calc R 1 H
H27 0.6176 0.7299 0.6377 0.077 Uiso calc R 1 H
H28 0.5558 0.7582 0.7128 0.093 Uiso calc R 1 H
H29 0.4720 0.6943 0.6615 0.074 Uiso calc R 1 H

loop_
_atom_site_aniso_label
_atom_site_aniso_U_11
_atom_site_aniso_U_22
_atom_site_aniso_U_33
_atom_site_aniso_U_12
_atom_site_aniso_U_13
_atom_site_aniso_U_23
V1 0.03085(17) 0.03022(17) 0.03714(18) 0.00074(12) 0.01354(13) 0.00042(13)
Cl1 0.0545(4) 0.1104(6) 0.0579(4) -0.0322(4) 0.0088(3) 0.0001(4)
Cl2 0.1076(6) 0.0761(5) 0.0629(4) 0.0155(4) 0.0361(4) 0.0258(4)
N1 0.0331(8) 0.0346(8) 0.0426(9) 0.0014(6) 0.0169(7) 0.0015(7)
N2 0.0441(9) 0.0368(9) 0.0469(10) 0.0006(7) 0.0224(8) -0.0040(8)
N3 0.0345(8) 0.0455(10) 0.0345(8) -0.0035(7) 0.0149(7) 0.0005(7)
O1 0.0355(7) 0.0415(8) 0.0550(9) 0.0000(6) 0.0106(7) -0.0020(7)
O2 0.0382(7) 0.0322(7) 0.0503(8) 0.0037(6) 0.0227(6) 0.0044(6)
O3 0.0497(8) 0.0303(7) 0.0426(8) 0.0009(6) 0.0195(7) -0.0008(6)
O4 0.0542(9) 0.0337(8) 0.0715(11) 0.0011(7) 0.0251(8) -0.0030(7)
O5 0.0443(8) 0.0459(8) 0.0448(8) -0.0098(6) 0.0147(7) -0.0019(7)
O6 0.0340(7) 0.0424(8) 0.0371(7) -0.0045(6) 0.0123(6) -0.0040(6)
O7 0.0367(7) 0.0458(8) 0.0360(7) -0.0027(6) 0.0157(6) 0.0043(6)
C1 0.0287(9) 0.0356(10) 0.0476(11) -0.0003(7) 0.0118(8) 0.0076(9)
C2 0.0324(10) 0.0375(10) 0.0522(12) 0.0006(8) 0.0087(9) 0.0048(9)
C3 0.0469(13) 0.0397(12) 0.0711(16) -0.0072(9) 0.0145(12) 0.0091(11)
C4 0.0520(13) 0.0513(14) 0.0742(17) -0.0074(11) 0.0250(13) 0.0202(12)
C5 0.0505(13) 0.0567(14) 0.0590(14) -0.0007(11) 0.0273(11) 0.0141(12)
C6 0.0372(10) 0.0414(11) 0.0458(11) -0.0003(8) 0.0165(9) 0.0084(9)
C7 0.0377(10) 0.0459(11) 0.0437(11) 0.0021(9) 0.0193(9) 0.0046(9)
C8 0.0790(19) 0.0377(13) 0.110(3) 0.0034(13) 0.0336(18) -0.0111(15)
C9 0.0306(9) 0.0360(10) 0.0452(11) 0.0015(8) 0.0151(8) -0.0038(9)
C10 0.0456(11) 0.0378(11) 0.0540(13) -0.0031(9) 0.0250(10) -0.0053(9)
C11 0.0407(10) 0.0323(10) 0.0455(11) 0.0018(8) 0.0163(9) -0.0026(8)
C12 0.0415(11) 0.0418(11) 0.0548(13) -0.0005(9) 0.0106(10) -0.0026(10)
C13 0.0546(13) 0.0497(13) 0.0480(13) 0.0108(11) 0.0067(11) 0.0006(11)
C14 0.0649(15) 0.0435(12) 0.0510(13) 0.0135(11) 0.0253(12) 0.0090(10)
C15 0.0516(13) 0.0533(14) 0.0592(15) -0.0006(10) 0.0271(12) 0.0048(11)
C16 0.0403(11) 0.0497(12) 0.0491(12) -0.0026(9) 0.0132(10) -0.0038(10)
C17 0.0330(9) 0.0502(12) 0.0316(9) 0.0035(8) 0.0121(8) 0.0031(8)
C18 0.0619(14) 0.0495(13) 0.0516(13) 0.0138(11) 0.0296(12) 0.0081(11)
C19 0.0684(17) 0.0639(16) 0.0626(16) 0.0119(13) 0.0265(14) 0.0255(13)
C20 0.0449(13) 0.104(2) 0.0382(12) 0.0023(13) 0.0156(10) 0.0167(14)
C21 0.0417(12) 0.094(2) 0.0349(11) -0.0051(12) 0.0131(10) -0.0138(12)
C22 0.0411(11) 0.0594(13) 0.0392(11) -0.0043(10) 0.0130(9) -0.0099(10)
C23 0.0335(9) 0.0351(10) 0.0377(10) 0.0033(7) 0.0143(8) 0.0010(8)
C24 0.0324(9) 0.0436(11) 0.0365(10) -0.0004(8) 0.0126(8) 0.0021(8)
C25 0.0384(10) 0.0474(12) 0.0435(11) 0.0004(9) 0.0170(9) -0.0013(9)
C26 0.0375(11) 0.0633(15) 0.0550(14) 0.0002(10) 0.0207(10) 0.0059(12)
C27 0.0401(12) 0.092(2) 0.0602(15) -0.0208(13) 0.0133(11) -0.0037(15)
C28 0.0629(17) 0.118(3) 0.0529(15) -0.0339(17) 0.0201(13) -0.0300(17)
C29 0.0488(13) 0.094(2) 0.0486(13) -0.0187(13) 0.0241(11) -0.0212(14)

loop_
_atom_type_symbol
_atom_type_description
_atom_type_scat_dispersion_real
_atom_type_scat_dispersion_imag
_atom_type_scat_source
C C 0.0033 0.0016 'International Tables Vol C Tables 4.2.6.8 and 6.1.1.4'
H H 0.0000 0.0000 'International Tables Vol C Tables 4.2.6.8 and 6.1.1.4'
N N 0.0061 0.0033 'International Tables Vol C Tables 4.2.6.8 and 6.1.1.4'
O O 0.0106 0.0060 'International Tables Vol C Tables 4.2.6.8 and 6.1.1.4'
Cl Cl 0.1484 0.1585 'International Tables Vol C Tables 4.2.6.8 and 6.1.1.4'
V V 0.3005 0.5294 'International Tables Vol C Tables 4.2.6.8 and 6.1.1.4'

loop_
_geom_angle_atom_site_label_1
_geom_angle_atom_site_label_2
_geom_angle_atom_site_label_3
_geom_angle
_geom_angle_publ_flag
N1 V1 O7 88.04(6) yes
O1 V1 N1 99.88(8) yes
O1 V1 O2 98.71(7) yes
O1 V1 O3 99.46(7) yes
O1 V1 O6 96.27(8) yes
O1 V1 O7 171.34(7) yes
O2 V1 N1 83.41(6) yes
O2 V1 O3 153.37(7) yes
O2 V1 O6 107.17(6) yes
O2 V1 O7 85.58(6) yes
O3 V1 N1 74.41(6) yes
O3 V1 O7 79.21(6) yes
O6 V1 N1 159.14(7) yes
O6 V1 O3 90.02(6) yes
O6 V1 O7 75.23(6) yes
N1 C7 C6 123.8(2) no
N1 C7 H7 118.1 no
N2 N1 V1 116.83(12) no
N2 C9 C10 117.65(18) no
N3 O6 V1 118.78(11) no
N3 C23 C24 120.92(17) no
O2 C1 C2 119.32(19) no
O2 C1 C6 121.35(18) no
O3 C9 N2 123.68(18) no
O3 C9 C10 118.67(18) no
O4 C2 C3 125.6(2) no
O4 C2 C1 114.53(18) no
O4 C8 H8A 109.5 no
O4 C8 H8C 109.5 no
O4 C8 H8B 109.5 no
O5 C10 C9 111.31(16) no
O5 C10 H10A 109.4 no
O5 C10 H10B 109.4 no
O5 C11 C12 125.78(19) no
O5 C11 C16 116.2(2) no
O6 N3 C17 115.09(16) no
O7 C23 N3 116.92(17) no
O7 C23 C24 122.15(18) no
C1 O2 V1 129.17(12) no
C1 C6 C5 119.8(2) no
C1 C6 C7 120.12(18) no
C2 O4 C8 117.8(2) no
C2 C3 C4 120.3(2) no
C2 C3 H3 119.9 no
C3 C2 C1 119.8(2) no
C3 C4 H4 119.8 no
C4 C3 H3 119.9 no
C4 C5 C6 120.3(2) no
C4 C5 H5 119.9 no
C5 C4 C3 120.5(2) no
C5 C4 H4 119.8 no
C5 C6 C7 120.1(2) no
C6 C1 C2 119.15(19) no
C6 C5 H5 119.9 no
C6 C7 H7 118.1 no
C7 N1 V1 126.64(15) no
C7 N1 N2 116.52(17) no
C9 N2 N1 107.67(16) no
C9 O3 V1 116.44(12) no
C9 C10 H10A 109.4 no
C9 C10 H10B 109.4 no
C11 O5 C10 119.22(17) no
C11 C12 C13 120.9(2) no
C11 C12 H12 119.6 no
C11 C16 Cl1 119.62(18) no
C12 C11 C16 118.0(2) no
C12 C13 H13 120.1 no
C13 C12 H12 119.6 no
C13 C14 Cl2 119.9(2) no
C14 C13 C12 119.7(2) no
C14 C13 H13 120.1 no
C14 C15 C16 118.9(2) no
C14 C15 H15 120.6 no
C15 C14 Cl2 119.2(2) no
C15 C14 C13 121.0(2) no
C15 C16 C11 121.5(2) no
C15 C16 Cl1 118.87(19) no
C16 C15 H15 120.6 no
C17 C18 C19 118.8(2) no
C17 C18 H18 120.6 no
C17 C22 H22 120.9 no
C18 C17 N3 119.01(19) no
C18 C17 C22 121.9(2) no
C18 C19 H19 120.1 no
C19 C18 H18 120.6 no
C19 C20 H20 119.5 no
C20 C19 C18 119.7(3) no
C20 C19 H19 120.1 no
C20 C21 C22 120.5(2) no
C20 C21 H21 119.8 no
C21 C20 C19 121.0(2) no
C21 C20 H20 119.5 no
C21 C22 C17 118.1(2) no
C21 C22 H22 120.9 no
C22 C17 N3 119.1(2) no
C22 C21 H21 119.8 no
C23 N3 O6 115.05(15) no
C23 N3 C17 129.58(17) no
C23 O7 V1 111.42(13) no
C24 C25 H25 119.8 no
C24 C29 H29 119.7 no
C25 C24 C23 123.81(19) no
C25 C26 H26 120.0 no
C26 C25 C24 120.4(2) no
C26 C25 H25 119.8 no
C26 C27 C28 120.1(2) no
C26 C27 H27 119.9 no
C27 C26 C25 120.0(2) no
C27 C26 H26 120.0 no
C27 C28 C29 119.9(3) no
C27 C28 H28 120.0 no
C28 C27 H27 119.9 no
C28 C29 C24 120.5(2) no
C28 C29 H29 119.7 no
C29 C24 C25 119.0(2) no
C29 C24 C23 117.19(18) no
C29 C28 H28 120.0 no
H8B C8 H8A 109.5 no
H8C C8 H8A 109.5 no
H8C C8 H8B 109.5 no
H10B C10 H10A 108.0 no

loop_
_geom_bond_atom_site_label_1
_geom_bond_atom_site_label_2
_geom_bond_distance
_geom_bond_publ_flag
V1 N1 2.0672(17) yes
V1 O1 1.5810(16) yes
V1 O2 1.8452(14) yes
V1 O3 1.9737(14) yes
V1 O6 1.8541(14) yes
V1 O7 2.1816(15) yes
N1 N2 1.397(2) yes
N1 C7 1.285(3) yes
N2 C9 1.291(3) yes
O3 C9 1.291(2) yes
Cl1 C16 1.722(2) no
Cl2 C14 1.735(2) no
N3 C17 1.423(2) no
N3 C23 1.328(3) no
O2 C1 1.333(2) no
O4 C2 1.348(3) no
O4 C8 1.421(3) no
O5 C10 1.426(2) no
O5 C11 1.354(3) no
O6 N3 1.372(2) no
O7 C23 1.246(2) no
C1 C2 1.409(3) no
C1 C6 1.391(3) no
C2 C3 1.376(3) no
C3 C4 1.390(4) no
C3 H3 0.9300 no
C4 C5 1.361(4) no
C4 H4 0.9300 no
C5 C6 1.401(3) no
C5 H5 0.9300 no
C6 C7 1.431(3) no
C7 H7 0.9300 no
C8 H8A 0.9600 no
C8 H8B 0.9600 no
C8 H8C 0.9600 no
C9 C10 1.504(3) no
C10 H10A 0.9700 no
C10 H10B 0.9700 no
C11 C12 1.370(3) no
C11 C16 1.388(3) no
C12 C13 1.372(3) no
C12 H12 0.9300 no
C13 C14 1.372(4) no
C13 H13 0.9300 no
C14 C15 1.357(4) no
C15 C16 1.375(3) no
C15 H15 0.9300 no
C17 C18 1.372(3) no
C17 C22 1.377(3) no
C18 C19 1.379(3) no
C18 H18 0.9300 no
C19 C20 1.365(4) no
C19 H19 0.9300 no
C20 C21 1.362(4) no
C20 H20 0.9300 no
C21 C22 1.376(3) no
C21 H21 0.9300 no
C22 H22 0.9300 no
C23 C24 1.476(3) no
C24 C25 1.386(3) no
C24 C29 1.376(3) no
C25 C26 1.372(3) no
C25 H25 0.9300 no
C26 C27 1.368(4) no
C26 H26 0.9300 no
C27 C28 1.374(4) no
C27 H27 0.9300 no
C28 C29 1.374(4) no
C28 H28 0.9300 no
C29 H29 0.9300 no

loop_
_geom_torsion_atom_site_label_1
_geom_torsion_atom_site_label_2
_geom_torsion_atom_site_label_3
_geom_torsion_atom_site_label_4
_geom_torsion
_geom_torsion_publ_flag
V1 N1 N2 C9 8.0(2) no
V1 N1 C7 C6 1.8(3) no
V1 O2 C1 C2 145.53(16) no
V1 O2 C1 C6 -39.4(3) no
V1 O3 C9 N2 -6.7(3) no
V1 O3 C9 C10 174.21(14) no
V1 O6 N3 C17 -159.97(13) no
V1 O6 N3 C23 14.5(2) no
V1 O7 C23 N3 -9.4(2) no
V1 O7 C23 C24 169.77(15) no
N1 V1 O2 C1 43.84(18) no
N1 V1 O3 C9 7.95(13) no
N1 V1 O6 N3 23.6(3) no
N1 V1 O7 C23 -154.42(14) no
N1 N2 C9 O3 -1.1(3) no
N1 N2 C9 C10 178.07(17) no
N2 N1 C7 C6 -179.22(19) no
N2 C9 C10 O5 122.7(2) no
N3 C17 C18 C19 179.4(2) no
N3 C17 C22 C21 -179.58(19) no
N3 C23 C24 C25 -39.2(3) no
N3 C23 C24 C29 143.0(2) no
O1 V1 N1 N2 -105.97(14) no
O1 V1 N1 C7 72.96(18) no
O1 V1 O2 C1 -55.20(18) no
O1 V1 O3 C9 105.66(15) no
O1 V1 O6 N3 164.16(13) no
O2 V1 N1 N2 156.29(14) no
O2 V1 N1 C7 -24.78(17) no
O2 V1 O3 C9 -26.7(2) no
O2 V1 O6 N3 -94.69(14) no
O2 V1 O7 C23 122.04(14) no
O2 C1 C2 O4 0.5(3) no
O2 C1 C2 C3 -179.2(2) no
O2 C1 C6 C5 -178.3(2) no
O2 C1 C6 C7 -0.7(3) no
O3 V1 N1 N2 -8.82(13) no
O3 V1 N1 C7 170.11(18) no
O3 V1 O2 C1 77.3(2) no
O3 V1 O6 N3 64.65(13) no
O3 V1 O7 C23 -79.92(14) no
O3 C9 C10 O5 -58.1(3) no
O4 C2 C3 C4 176.7(2) no
O5 C11 C12 C13 179.6(2) no
O5 C11 C16 Cl1 -1.6(3) no
O5 C11 C16 C15 179.9(2) no
O6 V1 N1 N2 34.2(3) no
O6 V1 N1 C7 -146.86(19) no
O6 V1 O2 C1 -154.58(17) no
O6 V1 O3 C9 -157.98(14) no
O6 V1 O7 C23 12.98(13) no
O6 N3 C17 C18 107.0(2) no
O6 N3 C17 C22 -72.8(2) no
O6 N3 C23 O7 -1.6(3) no
O6 N3 C23 C24 179.24(16) no
O7 V1 N1 N2 70.52(13) no
O7 V1 N1 C7 -110.55(17) no
O7 V1 O2 C1 132.37(18) no
O7 V1 O3 C9 -83.03(14) no
O7 V1 O6 N3 -14.19(12) no
O7 C23 C24 C25 141.7(2) no
O7 C23 C24 C29 -36.1(3) no
C1 C2 C3 C4 -3.6(3) no
C1 C6 C7 N1 17.2(3) no
C2 C1 C6 C5 -3.2(3) no
C2 C1 C6 C7 174.4(2) no
C2 C3 C4 C5 -0.8(4) no
C3 C4 C5 C6 3.2(4) no
C4 C5 C6 C1 -1.1(4) no
C4 C5 C6 C7 -178.8(2) no
C5 C6 C7 N1 -165.2(2) no
C6 C1 C2 O4 -174.73(19) no
C6 C1 C2 C3 5.6(3) no
C7 N1 N2 C9 -171.05(18) no
C8 O4 C2 C1 171.5(2) no
C8 O4 C2 C3 -8.9(4) no
C10 O5 C11 C12 -14.6(3) no
C10 O5 C11 C16 166.07(18) no
C11 O5 C10 C9 95.4(2) no
C11 C12 C13 C14 1.0(3) no
C12 C11 C16 Cl1 179.03(17) no
C12 C11 C16 C15 0.6(3) no
C12 C13 C14 Cl2 -179.92(18) no
C12 C13 C14 C15 -0.2(4) no
Cl2 C14 C15 C16 179.37(19) no
C13 C14 C15 C16 -0.4(4) no
C14 C15 C16 C11 0.2(4) no
C14 C15 C16 Cl1 -178.31(19) no
C16 C11 C12 C13 -1.1(3) no
C17 N3 C23 O7 171.89(19) no
C17 N3 C23 C24 -7.2(3) no
C17 C18 C19 C20 0.6(4) no
C18 C17 C22 C21 0.6(3) no
C18 C19 C20 C21 -0.2(4) no
C19 C20 C21 C22 0.0(4) no
C20 C21 C22 C17 -0.2(3) no
C22 C17 C18 C19 -0.8(4) no
C23 N3 C17 C18 -66.5(3) no
C23 N3 C17 C22 113.6(2) no
C23 C24 C25 C26 -177.4(2) no
C23 C24 C29 C28 179.1(3) no
C24 C25 C26 C27 -1.0(4) no
C25 C24 C29 C28 1.2(4) no
C25 C26 C27 C28 0.2(4) no
C26 C27 C28 C29 1.3(5) no
C27 C28 C29 C24 -2.0(5) no
C29 C24 C25 C26 0.3(4) no
